data_2011158
loop_
_publ_author_name
'Sabounchei, S. J.'
'Naghipour, A.'
'Bickley, Jamie F.'

_publ_section_title
;
 <i>cis</i>-Dichlorobis(triphenyphosphite-<i>P</i>)palladium(II)
;
_journal_issue 7
_journal_name_full 'Acta Crystallographica Section C'
_journal_page_first e280
_journal_page_last e280
_journal_paper_doi 10.1107/S0108270100007642
_journal_volume 56
_journal_year 2000
_chemical_formula_iupac '[Pd Cl2 (C18 H15 O3 P1)2]'
_chemical_formula_moiety 'C36 H30 Cl2 O6 P2 Pd'
_chemical_formula_sum 'C36 H30 Cl2 O6 P2 Pd'
_chemical_formula_weight 797.90
_chemical_name_systematic ' ?'
_space_group_IT_number 14
_symmetry_cell_setting monoclinic
_symmetry_space_group_name_Hall '-P 2yn'
_symmetry_space_group_name_H-M 'P 1 21/n 1'
_cell_angle_alpha 90.00
_cell_angle_beta 93.260(12)
_cell_angle_gamma 90.00
_cell_formula_units_Z 4
_cell_length_a 9.2007(9)
_cell_length_b 12.2973(17)
_cell_length_c 30.421(3)
_cell_measurement_reflns_used 5000
_cell_measurement_temperature 213(2)
_cell_measurement_theta_max 26.14
_cell_measurement_theta_min 2.13
_cell_volume 3436.4(7)
_computing_cell_refinement 'CELL (Stoe, 1997)'
_computing_data_collection 'EXPOSE (Stoe, 1997)'
_computing_data_reduction 'INTEGRATE (Stoe, 1997)'
_computing_molecular_graphics 'ORTEP-3 (Farrugia, 1997) '
_computing_publication_material SHELXL97
_computing_structure_refinement 'SHELXL97 (Sheldrick, 1997)'
_computing_structure_solution 'SHELXS97 (Sheldrick, 1990)'
_diffrn_ambient_temperature 213(2)
_diffrn_detector_area_resol_mean 6.67
_diffrn_measured_fraction_theta_full .938
_diffrn_measured_fraction_theta_max .938
_diffrn_measurement_device_type ' Stoe IPDS'
_diffrn_measurement_method 'Image plate'
_diffrn_radiation_monochromator graphite
_diffrn_radiation_source 'fine-focus sealed tube'
_diffrn_radiation_type MoK\a
_diffrn_radiation_wavelength .71073
_diffrn_reflns_av_R_equivalents .091
_diffrn_reflns_av_sigmaI/netI .0879
_diffrn_reflns_limit_h_max 11
_diffrn_reflns_limit_h_min -11
_diffrn_reflns_limit_k_max 15
_diffrn_reflns_limit_k_min -15
_diffrn_reflns_limit_l_max 37
_diffrn_reflns_limit_l_min -37
_diffrn_reflns_number 26396
_diffrn_reflns_theta_full 26.14
_diffrn_reflns_theta_max 26.14
_diffrn_reflns_theta_min 2.13
_exptl_absorpt_coefficient_mu .837
_exptl_absorpt_correction_T_max .916
_exptl_absorpt_correction_T_min .818
_exptl_absorpt_correction_type numerical
_exptl_absorpt_process_details '(X-SHAPE; Stoe, 1997)'
_exptl_crystal_colour colourless
_exptl_crystal_density_diffrn 1.548
_exptl_crystal_density_method 'not measured'
_exptl_crystal_description Plate
_exptl_crystal_F_000 1616
_exptl_crystal_size_max .28
_exptl_crystal_size_mid .16
_exptl_crystal_size_min .12
_refine_diff_density_max .968
_refine_diff_density_min -1.300
_refine_ls_extinction_method none
_refine_ls_goodness_of_fit_ref .861
_refine_ls_hydrogen_treatment constr
_refine_ls_matrix_type full
_refine_ls_number_parameters 424
_refine_ls_number_reflns 6755
_refine_ls_number_restraints 0
_refine_ls_restrained_S_all .861
_refine_ls_R_factor_all .082
_refine_ls_R_factor_gt .044
_refine_ls_shift/su_max .002
_refine_ls_shift/su_mean .000
_refine_ls_structure_factor_coef Fsqd
_refine_ls_weighting_details 'w = 1/[\s^2^(Fo^2^)+(0.0337P)^2^] where P = (Fo^2^+2Fc^2^)/3'
_refine_ls_weighting_scheme calc
_refine_ls_wR_factor_ref .107
_reflns_number_gt 4139
_reflns_number_total 6755
_reflns_threshold_expression I>2\s(I)
_cod_data_source_file qa0303.cif
_cod_data_source_block I
_cod_depositor_comments
;
The following automatic conversions were performed:

'_refine_ls_weighting_scheme' value 'calc w =
1/[\s^2^(Fo^2^)+(0.0337P)^2^] where P = (Fo^2^+2Fc^2^)/3' was changed
to 'calc'. New tag '_refine_ls_weighting_details' was created. The
value of the new tag was set to 'w = 1/[\s^2^(Fo^2^)+(0.0337P)^2^]
where P = (Fo^2^+2Fc^2^)/3'.

Automatic conversion script
Id: cif_fix_values 3143 2015-03-26 13:38:13Z robertas 
;
_cod_original_sg_symbol_H-M 'P 21/n'
_cod_database_code 2011158
_cod_database_fobs_code 2011158

loop_
_symmetry_equiv_pos_as_xyz
'x, y, z'
'-x+1/2, y+1/2, -z+1/2'
'-x, -y, -z'
'x-1/2, -y-1/2, z-1/2'

loop_
_atom_site_label
_atom_site_fract_x
_atom_site_fract_y
_atom_site_fract_z
_atom_site_U_iso_or_equiv
_atom_site_adp_type
_atom_site_calc_flag
_atom_site_refinement_flags
_atom_site_occupancy
_atom_site_disorder_assembly
_atom_site_disorder_group
_atom_site_type_symbol
C1 1.2657(4) .0399(4) .88103(14) .0273(10) Uani d . 1 . . C
C2 1.1726(5) -.0427(4) .88995(17) .0404(12) Uani d . 1 . . C
H2 1.0877 -.0548 .8720 .048 Uiso calc R 1 . . H
C3 1.2066(6) -.1083(4) .92620(19) .0503(14) Uani d . 1 . . C
H3 1.1443 -.1658 .9329 .060 Uiso calc R 1 . . H
C4 1.3308(6) -.0895(5) .95233(19) .0568(16) Uani d . 1 . . C
H4 1.3537 -.1343 .9768 .068 Uiso calc R 1 . . H
C5 1.4216(6) -.0050(6) .94258(18) .0581(17) Uani d . 1 . . C
H5 1.5064 .0077 .9606 .070 Uiso calc R 1 . . H
C6 1.3902(5) .0609(4) .90698(16) .0411(13) Uani d . 1 . . C
H6 1.4519 .1189 .9004 .049 Uiso calc R 1 . . H
C7 1.0520(5) .2469(4) .74996(14) .0284(10) Uani d . 1 . . C
C8 1.0908(5) .2190(5) .70793(15) .0421(12) Uani d . 1 . . C
H8 1.1458 .1562 .7029 .051 Uiso calc R 1 . . H
C9 1.0444(6) .2883(6) .67336(17) .0575(16) Uani d . 1 . . C
H9 1.0689 .2719 .6445 .069 Uiso calc R 1 . . H
C10 .9642(6) .3791(6) .68083(19) .0568(16) Uani d . 1 . . C
H10 .9345 .4246 .6572 .068 Uiso calc R 1 . . H
C11 .9270(5) .4043(5) .72230(18) .0471(14) Uani d . 1 . . C
H11 .8727 .4675 .7271 .057 Uiso calc R 1 . . H
C12 .9689(5) .3367(4) .75768(16) .0361(11) Uani d . 1 . . C
H12 .9408 .3525 .7862 .043 Uiso calc R 1 . . H
C13 1.3485(4) .3253(4) .80558(14) .0267(10) Uani d . 1 . . C
C14 1.4771(5) .2681(4) .81075(15) .0333(11) Uani d . 1 . . C
H14 1.4928 .2183 .8340 .040 Uiso calc R 1 . . H
C15 1.5830(5) .2860(4) .78079(16) .0389(11) Uani d . 1 . . C
H15 1.6719 .2483 .7837 .047 Uiso calc R 1 . . H
C16 1.5577(5) .3588(4) .74691(16) .0384(12) Uani d . 1 . . C
H16 1.6286 .3691 .7262 .046 Uiso calc R 1 . . H
C17 1.4303(5) .4164(4) .74304(16) .0364(11) Uani d . 1 . . C
H17 1.4151 .4669 .7200 .044 Uiso calc R 1 . . H
C18 1.3240(5) .4010(4) .77271(15) .0321(11) Uani d . 1 . . C
H18 1.2370 .4412 .7705 .039 Uiso calc R 1 . . H
C19 1.0823(4) .2468(4) 1.00593(14) .0274(10) Uani d . 1 . . C
C20 1.1209(5) .2895(4) 1.04674(15) .0392(11) Uani d . 1 . . C
H20 1.1069 .3638 1.0524 .047 Uiso calc R 1 . . H
C21 1.1806(6) .2217(5) 1.07947(17) .0508(14) Uani d . 1 . . C
H21 1.2062 .2496 1.1076 .061 Uiso calc R 1 . . H
C22 1.2023(5) .1131(5) 1.07056(17) .0439(13) Uani d . 1 . . C
H22 1.2426 .0669 1.0927 .053 Uiso calc R 1 . . H
C23 1.1652(6) .0726(4) 1.02955(17) .0454(13) Uani d . 1 . . C
H23 1.1814 -.0012 1.0235 .055 Uiso calc R 1 . . H
C24 1.1040(5) .1397(4) .99692(16) .0380(12) Uani d . 1 . . C
H24 1.0777 .1116 .9688 .046 Uiso calc R 1 . . H
C25 .9235(5) .4918(4) .87866(15) .0305(11) Uani d . 1 . . C
C26 1.0157(6) .5589(5) .85747(18) .0495(14) Uani d . 1 . . C
H26 1.1129 .5676 .8681 .059 Uiso calc R 1 . . H
C27 .9630(7) .6138(5) .8201(2) .0662(18) Uani d . 1 . . C
H27 1.0241 .6613 .8054 .079 Uiso calc R 1 . . H
C28 .8204(7) .5986(5) .8044(2) .0601(17) Uani d . 1 . . C
H28 .7846 .6362 .7792 .072 Uiso calc R 1 . . H
C29 .7311(6) .5292(4) .82538(19) .0495(14) Uani d . 1 . . C
H29 .6348 .5185 .8142 .059 Uiso calc R 1 . . H
C30 .7817(5) .4752(4) .86260(17) .0387(12) Uani d . 1 . . C
H30 .7205 .4274 .8771 .046 Uiso calc R 1 . . H
C31 1.2912(4) .4462(4) .93906(15) .0286(10) Uani d . 1 . . C
C32 1.4124(5) .4696(4) .91597(18) .0450(13) Uani d . 1 . . C
H32 1.4400 .4245 .8929 .054 Uiso calc R 1 . . H
C33 1.4920(6) .5616(5) .9279(2) .0580(17) Uani d . 1 . . C
H33 1.5740 .5797 .9123 .070 Uiso calc R 1 . . H
C34 1.4537(6) .6266(4) .9618(2) .0500(14) Uani d . 1 . . C
H34 1.5096 .6884 .9696 .060 Uiso calc R 1 . . H
C35 1.3332(5) .6013(4) .98436(18) .0432(13) Uani d . 1 . . C
H35 1.3066 .6458 1.0077 .052 Uiso calc R 1 . . H
C36 1.2512(5) .5107(4) .97289(16) .0383(12) Uani d . 1 . . C
H36 1.1683 .4935 .9882 .046 Uiso calc R 1 . . H
O1 1.2429(3) .0997(2) .84164(10) .0315(7) Uani d . 1 . . O
O2 1.1065(3) .1769(2) .78323(9) .0293(7) Uani d . 1 . . O
O3 1.2360(3) .3082(2) .83514(9) .0289(7) Uani d . 1 . . O
O4 1.0118(3) .3188(2) .97574(9) .0274(7) Uani d . 1 . . O
O5 .9685(3) .4469(2) .92002(10) .0299(7) Uani d . 1 . . O
O6 1.2143(3) .3506(2) .92510(10) .0293(7) Uani d . 1 . . O
P1 1.13885(11) .20135(9) .83398(3) .0222(2) Uani d . 1 . . P
P2 1.04409(12) .33164(9) .92555(4) .0232(2) Uani d . 1 . . P
Cl1 .84326(12) .08008(9) .83039(4) .0334(3) Uani d . 1 . . Cl
Cl2 .74995(11) .20810(10) .92057(4) .0348(3) Uani d . 1 . . Cl
Pd1 .95339(3) .20752(3) .878026(10) .02092(10) Uani d . 1 . . Pd

loop_
_atom_site_aniso_label
_atom_site_aniso_U_11
_atom_site_aniso_U_22
_atom_site_aniso_U_33
_atom_site_aniso_U_12
_atom_site_aniso_U_13
_atom_site_aniso_U_23
C1 .028(2) .033(2) .021(2) .0047(19) .0048(18) .006(2)
C2 .037(3) .039(3) .045(3) -.006(2) .005(2) .005(3)
C3 .068(4) .033(3) .052(4) .004(3) .021(3) .014(3)
C4 .067(4) .061(4) .043(4) .026(3) .010(3) .021(3)
C5 .045(3) .095(5) .034(3) .004(3) -.003(3) .013(3)
C6 .039(3) .056(3) .028(3) -.012(2) .001(2) .007(2)
C7 .028(2) .037(2) .020(2) -.007(2) -.0018(18) .007(2)
C8 .048(3) .052(3) .026(3) -.007(3) .004(2) -.003(3)
C9 .065(4) .086(5) .021(3) -.012(4) -.001(2) .006(3)
C10 .048(3) .078(4) .043(4) -.004(3) -.011(3) .027(3)
C11 .031(3) .063(4) .047(3) .003(2) -.004(2) .018(3)
C12 .032(3) .048(3) .028(3) .001(2) .002(2) .009(2)
C13 .028(2) .032(2) .021(2) -.0071(18) .0059(18) -.0040(19)
C14 .031(2) .040(3) .028(3) -.002(2) -.0010(19) .008(2)
C15 .032(2) .041(3) .044(3) -.001(2) .006(2) .004(3)
C16 .040(3) .041(3) .035(3) -.008(2) .009(2) .003(2)
C17 .041(3) .038(3) .030(3) -.013(2) .001(2) .011(2)
C18 .030(2) .030(3) .036(3) -.0037(19) -.003(2) .005(2)
C19 .028(2) .031(2) .024(2) -.0028(19) .0013(18) .003(2)
C20 .057(3) .031(3) .028(3) -.004(2) -.010(2) -.005(2)
C21 .070(4) .055(4) .026(3) -.006(3) -.013(2) .001(3)
C22 .044(3) .050(3) .037(3) .003(2) -.002(2) .006(3)
C23 .062(3) .036(3) .040(3) .011(3) .009(3) .003(2)
C24 .060(3) .031(3) .022(3) .004(2) .000(2) -.001(2)
C25 .038(3) .028(2) .024(2) .0062(19) -.001(2) -.002(2)
C26 .044(3) .057(4) .048(3) .005(3) .003(3) .019(3)
C27 .071(4) .073(5) .055(4) .010(3) .012(3) .035(4)
C28 .075(4) .063(4) .041(3) .022(3) -.007(3) .014(3)
C29 .051(3) .043(3) .052(4) .013(3) -.021(3) -.005(3)
C30 .042(3) .033(3) .041(3) .004(2) -.003(2) -.007(2)
C31 .026(2) .030(3) .029(3) -.0030(19) -.0029(19) -.003(2)
C32 .037(3) .051(3) .047(3) -.011(2) .013(2) -.018(3)
C33 .040(3) .057(4) .079(5) -.020(3) .016(3) -.020(3)
C34 .047(3) .039(3) .064(4) -.011(2) .003(3) -.017(3)
C35 .046(3) .037(3) .047(3) -.005(2) .006(2) -.015(3)
C36 .045(3) .038(3) .033(3) -.009(2) .006(2) -.009(2)
O1 .0333(16) .0343(18) .0276(18) .0113(14) .0085(13) .0100(15)
O2 .0379(17) .0332(17) .0167(15) .0010(13) .0000(13) -.0016(13)
O3 .0295(15) .0323(18) .0257(16) -.0090(13) .0087(12) -.0047(14)
O4 .0353(16) .0330(18) .0137(15) .0031(13) .0012(12) -.0006(13)
O5 .0409(17) .0230(16) .0256(17) .0049(14) -.0009(14) -.0007(13)
O6 .0246(15) .0329(17) .0309(18) -.0072(13) .0046(13) -.0120(14)
P1 .0264(5) .0229(6) .0172(5) .0007(5) .0010(4) .0004(5)
P2 .0262(6) .0236(6) .0199(6) .0005(4) .0017(4) -.0008(5)
Cl1 .0332(6) .0346(6) .0318(6) -.0066(5) -.0031(5) -.0099(5)
Cl2 .0295(5) .0389(6) .0370(7) -.0048(5) .0109(5) -.0057(6)
Pd1 .02192(16) .02207(17) .01869(17) -.00056(14) .00047(11) -.00133(15)

loop_
_atom_type_symbol
_atom_type_description
_atom_type_scat_dispersion_real
_atom_type_scat_dispersion_imag
_atom_type_scat_source
C C .0020 .0020 'International Tables Vol C Tables 4.2.6.8 and 6.1.1.4'
H H .0000 .0000 'International Tables Vol C Tables 4.2.6.8 and 6.1.1.4'
O O .0080 .0060 'International Tables Vol C Tables 4.2.6.8 and 6.1.1.4'
P P .0900 .0950 'International Tables Vol C Tables 4.2.6.8 and 6.1.1.4'
Cl Cl .1320 .1590 'International Tables Vol C Tables 4.2.6.8 and 6.1.1.4'
Pd Pd -1.1770 1.0070 'International Tables Vol C Tables 4.2.6.8 and 6.1.1.4'

loop_
_geom_angle_atom_site_label_1
_geom_angle_atom_site_label_2
_geom_angle_atom_site_label_3
_geom_angle
_geom_angle_publ_flag
C2 C1 C6 122.4(4) ?
C2 C1 O1 119.5(4) ?
C6 C1 O1 117.8(4) ?
C1 C2 C3 118.4(5) ?
C4 C3 C2 120.3(5) ?
C3 C4 C5 119.8(5) ?
C6 C5 C4 120.9(5) ?
C5 C6 C1 118.2(5) ?
C12 C7 C8 122.1(4) ?
C12 C7 O2 123.5(4) ?
C8 C7 O2 114.4(4) ?
C7 C8 C9 117.2(5) ?
C10 C9 C8 121.2(5) ?
C11 C10 C9 120.5(5) ?
C10 C11 C12 120.3(5) ?
C7 C12 C11 118.7(5) ?
C18 C13 C14 122.2(4) ?
C18 C13 O3 117.6(4) ?
C14 C13 O3 120.2(4) ?
C13 C14 C15 118.3(4) ?
C16 C15 C14 120.0(4) ?
C17 C16 C15 120.6(4) ?
C16 C17 C18 120.5(4) ?
C13 C18 C17 118.4(4) ?
C24 C19 C20 121.1(4) ?
C24 C19 O4 123.0(4) ?
C20 C19 O4 115.8(4) ?
C19 C20 C21 119.3(5) ?
C22 C21 C20 119.8(5) ?
C23 C22 C21 120.0(5) ?
C22 C23 C24 120.5(5) ?
C19 C24 C23 119.3(4) ?
C26 C25 C30 121.3(5) ?
C26 C25 O5 119.7(4) ?
C30 C25 O5 118.7(4) ?
C25 C26 C27 118.8(5) ?
C28 C27 C26 119.8(6) ?
C29 C28 C27 120.5(5) ?
C28 C29 C30 120.2(5) ?
C29 C30 C25 119.4(5) ?
C36 C31 C32 121.5(4) ?
C36 C31 O6 123.6(4) ?
C32 C31 O6 115.0(4) ?
C31 C32 C33 117.9(5) ?
C34 C33 C32 121.4(5) ?
C33 C34 C35 119.7(5) ?
C34 C35 C36 120.2(5) ?
C31 C36 C35 119.5(5) ?
C1 O1 P1 126.6(3) ?
C7 O2 P1 128.9(3) ?
C13 O3 P1 122.4(3) ?
C19 O4 P2 126.0(3) ?
C25 O5 P2 123.2(3) ?
C31 O6 P2 126.4(3) ?
O1 P1 O2 94.12(16) yes
O1 P1 O3 108.35(16) yes
O2 P1 O3 104.66(16) yes
O1 P1 Pd1 114.54(12) yes
O2 P1 Pd1 118.95(12) yes
O3 P1 Pd1 114.05(12) yes
O4 P2 O5 94.95(16) yes
O4 P2 O6 105.28(16) yes
O5 P2 O6 107.18(17) yes
O4 P2 Pd1 118.29(12) yes
O5 P2 Pd1 113.44(12) yes
O6 P2 Pd1 115.38(12) yes
P1 Pd1 P2 98.15(4) yes
P1 Pd1 Cl1 85.63(4) yes
P2 Pd1 Cl1 176.07(4) yes
P1 Pd1 Cl2 176.26(4) yes
P2 Pd1 Cl2 85.46(4) yes
Cl1 Pd1 Cl2 90.74(4) yes

loop_
_geom_bond_atom_site_label_1
_geom_bond_atom_site_label_2
_geom_bond_site_symmetry_2
_geom_bond_distance
_geom_bond_publ_flag
C1 C2 . 1.365(6) ?
C1 C6 . 1.378(6) ?
C1 O1 . 1.412(5) ?
C2 C3 . 1.388(7) ?
C3 C4 . 1.374(8) ?
C4 C5 . 1.376(8) ?
C5 C6 . 1.370(7) ?
C7 C12 . 1.371(6) ?
C7 C8 . 1.390(6) ?
C7 O2 . 1.400(5) ?
C8 C9 . 1.401(7) ?
C9 C10 . 1.365(8) ?
C10 C11 . 1.362(8) ?
C11 C12 . 1.397(7) ?
C13 C18 . 1.376(6) ?
C13 C14 . 1.378(6) ?
C13 O3 . 1.425(5) ?
C14 C15 . 1.389(6) ?
C15 C16 . 1.375(7) ?
C16 C17 . 1.369(7) ?
C17 C18 . 1.381(6) ?
C19 C24 . 1.363(6) ?
C19 C20 . 1.376(6) ?
C19 O4 . 1.408(5) ?
C20 C21 . 1.388(7) ?
C21 C22 . 1.379(7) ?
C22 C23 . 1.368(7) ?
C23 C24 . 1.385(7) ?
C25 C26 . 1.371(7) ?
C25 C30 . 1.381(6) ?
C25 O5 . 1.414(5) ?
C26 C27 . 1.386(7) ?
C27 C28 . 1.383(8) ?
C28 C29 . 1.367(8) ?
C29 C30 . 1.371(7) ?
C31 C36 . 1.367(6) ?
C31 C32 . 1.382(6) ?
C31 O6 . 1.424(5) ?
C32 C33 . 1.384(7) ?
C33 C34 . 1.367(8) ?
C34 C35 . 1.372(7) ?
C35 C36 . 1.379(6) ?
O1 P1 . 1.583(3) yes
O2 P1 . 1.585(3) yes
O3 P1 . 1.588(3) yes
O4 P2 . 1.580(3) yes
O5 P2 . 1.584(3) yes
O6 P2 . 1.584(3) yes
P1 Pd1 . 2.2299(11) yes
P2 Pd1 . 2.2314(12) yes
Cl1 Pd1 . 2.3273(11) yes
Cl2 Pd1 . 2.3354(11) yes

loop_
_geom_torsion_atom_site_label_1
_geom_torsion_atom_site_label_2
_geom_torsion_atom_site_label_3
_geom_torsion_atom_site_label_4
_geom_torsion
C6 C1 C2 C3 -.9(7)
O1 C1 C2 C3 172.7(4)
C1 C2 C3 C4 .3(8)
C2 C3 C4 C5 .3(9)
C3 C4 C5 C6 -.2(9)
C4 C5 C6 C1 -.4(8)
C2 C1 C6 C5 1.0(8)
O1 C1 C6 C5 -172.7(5)
C12 C7 C8 C9 1.5(7)
O2 C7 C8 C9 -177.6(4)
C7 C8 C9 C10 -.2(8)
C8 C9 C10 C11 -.2(9)
C9 C10 C11 C12 -.8(8)
C8 C7 C12 C11 -2.5(7)
O2 C7 C12 C11 176.5(4)
C10 C11 C12 C7 2.1(7)
C18 C13 C14 C15 -1.9(7)
O3 C13 C14 C15 179.0(4)
C13 C14 C15 C16 -.3(7)
C14 C15 C16 C17 1.8(7)
C15 C16 C17 C18 -1.1(7)
C14 C13 C18 C17 2.6(7)
O3 C13 C18 C17 -178.3(4)
C16 C17 C18 C13 -1.1(7)
C24 C19 C20 C21 -1.1(8)
O4 C19 C20 C21 175.0(4)
C19 C20 C21 C22 .9(8)
C20 C21 C22 C23 .1(8)
C21 C22 C23 C24 -.8(8)
C20 C19 C24 C23 .3(7)
O4 C19 C24 C23 -175.5(4)
C22 C23 C24 C19 .6(8)
C30 C25 C26 C27 2.2(8)
O5 C25 C26 C27 -171.3(5)
C25 C26 C27 C28 -1.2(9)
C26 C27 C28 C29 -.4(10)
C27 C28 C29 C30 1.0(9)
C28 C29 C30 C25 .0(8)
C26 C25 C30 C29 -1.7(7)
O5 C25 C30 C29 171.9(4)
C36 C31 C32 C33 -.7(8)
O6 C31 C32 C33 179.9(5)
C31 C32 C33 C34 1.0(9)
C32 C33 C34 C35 -.6(9)
C33 C34 C35 C36 -.1(9)
C32 C31 C36 C35 .0(7)
O6 C31 C36 C35 179.4(4)
C34 C35 C36 C31 .4(8)
C2 C1 O1 P1 85.3(5)
C6 C1 O1 P1 -100.9(5)
C12 C7 O2 P1 -24.6(6)
C8 C7 O2 P1 154.5(3)
C18 C13 O3 P1 107.6(4)
C14 C13 O3 P1 -73.2(5)
C24 C19 O4 P2 -47.8(6)
C20 C19 O4 P2 136.2(4)
C26 C25 O5 P2 -93.0(5)
C30 C25 O5 P2 93.3(4)
C36 C31 O6 P2 33.6(6)
C32 C31 O6 P2 -147.0(4)
C1 O1 P1 O2 -150.3(3)
C1 O1 P1 O3 102.8(3)
C1 O1 P1 Pd1 -25.8(4)
C7 O2 P1 O1 -161.2(3)
C7 O2 P1 O3 -51.1(4)
C7 O2 P1 Pd1 77.7(3)
C13 O3 P1 O1 58.8(3)
C13 O3 P1 O2 -40.7(3)
C13 O3 P1 Pd1 -172.3(3)
C19 O4 P2 O5 -161.7(3)
C19 O4 P2 O6 -52.4(3)
C19 O4 P2 Pd1 78.3(3)
C25 O5 P2 O4 -161.4(3)
C25 O5 P2 O6 90.9(3)
C25 O5 P2 Pd1 -37.6(3)
C31 O6 P2 O4 -71.6(4)
C31 O6 P2 O5 28.6(4)
C31 O6 P2 Pd1 156.0(3)
O1 P1 Pd1 P2 101.86(14)
O2 P1 Pd1 P2 -148.09(14)
O3 P1 Pd1 P2 -23.79(13)
O1 P1 Pd1 Cl1 -79.19(14)
O2 P1 Pd1 Cl1 30.87(14)
O3 P1 Pd1 Cl1 155.17(13)
O1 P1 Pd1 Cl2 -93.2(7)
O2 P1 Pd1 Cl2 16.8(8)
O3 P1 Pd1 Cl2 141.1(7)
O4 P2 Pd1 P1 -143.71(13)
O5 P2 Pd1 P1 106.41(13)
O6 P2 Pd1 P1 -17.79(14)
O4 P2 Pd1 Cl1 51.7(7)
O5 P2 Pd1 Cl1 -58.2(7)
O6 P2 Pd1 Cl1 178(15)
O4 P2 Pd1 Cl2 37.27(13)
O5 P2 Pd1 Cl2 -72.61(14)
O6 P2 Pd1 Cl2 163.18(14)
